data_2230566
loop_
_publ_author_name
'Wang, Xiu Guang'
'Wang, Ying'

_publ_section_title
;
 5-Chloro-1-phenyl-1<i>H</i>-tetrazole
;
_journal_coeditor_code AA2009
_journal_issue 7
_journal_name_full 'Acta Crystallographica Section E'
_journal_page_first o1633
_journal_paper_doi 10.1107/S1600536811021210
_journal_volume 67
_journal_year 2011
_chemical_formula_iupac 'C7 H5 Cl N4'
_chemical_formula_moiety 'C7 H5 Cl N4'
_chemical_formula_sum 'C7 H5 Cl N4'
_chemical_formula_weight 180.60
_chemical_name_systematic
;
5-Chloro-1-phenyl-1<i>H</i>-tetrazole
;
_space_group_IT_number 14
_symmetry_cell_setting monoclinic
_symmetry_space_group_name_Hall '-P 2yn'
_symmetry_space_group_name_H-M 'P 1 21/n 1'
_atom_sites_solution_hydrogens geom
_atom_sites_solution_primary direct
_atom_sites_solution_secondary difmap
_audit_creation_method SHELXL-97
_cell_angle_alpha 90.00
_cell_angle_beta 96.160(2)
_cell_angle_gamma 90.00
_cell_formula_units_Z 4
_cell_length_a 7.0428(7)
_cell_length_b 6.4150(6)
_cell_length_c 17.5804(18)
_cell_measurement_reflns_used 1689
_cell_measurement_temperature 296(2)
_cell_measurement_theta_max 27.24
_cell_measurement_theta_min 3.02
_cell_volume 789.69(13)
_computing_cell_refinement 'SMART (Bruker, 1998)'
_computing_data_collection 'SMART (Bruker, 1998)'
_computing_data_reduction 'SAINT (Bruker, 1998)'
_computing_molecular_graphics 'SHELXTL (Sheldrick, 2008)'
_computing_publication_material 'SHELXTL (Sheldrick, 2008)'
_computing_structure_refinement 'SHELXL97 (Sheldrick, 2008)'
_computing_structure_solution 'SHELXS97 (Sheldrick, 2008)'
_diffrn_ambient_temperature 296(2)
_diffrn_measured_fraction_theta_full 1.000
_diffrn_measured_fraction_theta_max 1.000
_diffrn_measurement_device_type 'Bruker SMART CCD area-detector'
_diffrn_measurement_method '\f and \w'
_diffrn_radiation_monochromator graphite
_diffrn_radiation_source 'fine-focus sealed tube'
_diffrn_radiation_type MoK\a
_diffrn_radiation_wavelength 0.71073
_diffrn_reflns_av_R_equivalents 0.0144
_diffrn_reflns_av_sigmaI/netI 0.0141
_diffrn_reflns_limit_h_max 8
_diffrn_reflns_limit_h_min -5
_diffrn_reflns_limit_k_max 7
_diffrn_reflns_limit_k_min -7
_diffrn_reflns_limit_l_max 20
_diffrn_reflns_limit_l_min -20
_diffrn_reflns_number 3879
_diffrn_reflns_theta_full 25.01
_diffrn_reflns_theta_max 25.01
_diffrn_reflns_theta_min 2.33
_exptl_absorpt_coefficient_mu 0.425
_exptl_absorpt_correction_T_max 0.9468
_exptl_absorpt_correction_T_min 0.9389
_exptl_absorpt_correction_type multi-scan
_exptl_absorpt_process_details '(SADABS; Sheldrick, 1998)'
_exptl_crystal_colour colourless
_exptl_crystal_density_diffrn 1.519
_exptl_crystal_density_method 'not measured'
_exptl_crystal_description block
_exptl_crystal_F_000 368
_exptl_crystal_size_max 0.15
_exptl_crystal_size_mid 0.14
_exptl_crystal_size_min 0.13
_refine_diff_density_max 0.124
_refine_diff_density_min -0.257
_refine_ls_extinction_method none
_refine_ls_goodness_of_fit_ref 1.047
_refine_ls_hydrogen_treatment constr
_refine_ls_matrix_type full
_refine_ls_number_parameters 109
_refine_ls_number_reflns 1404
_refine_ls_number_restraints 0
_refine_ls_restrained_S_all 1.047
_refine_ls_R_factor_all 0.0386
_refine_ls_R_factor_gt 0.0326
_refine_ls_shift/su_max 0.000
_refine_ls_shift/su_mean 0.000
_refine_ls_structure_factor_coef Fsqd
_refine_ls_weighting_details 'calc w=1/[\s^2^(Fo^2^)+(0.0501P)^2^+0.1635P] where P=(Fo^2^+2Fc^2^)/3'
_refine_ls_weighting_scheme calc
_refine_ls_wR_factor_gt 0.0874
_refine_ls_wR_factor_ref 0.0924
_reflns_number_gt 1176
_reflns_number_total 1404
_reflns_threshold_expression I>2\s(I)
_cod_data_source_file aa2009.cif
_cod_data_source_block I
_cod_original_sg_symbol_H-M 'P 21/n'
_cod_database_code 2230566
_cod_database_fobs_code 2230566

loop_
_symmetry_equiv_pos_as_xyz
'x, y, z'
'-x+1/2, y+1/2, -z+1/2'
'-x, -y, -z'
'x-1/2, -y-1/2, z-1/2'

loop_
_atom_site_type_symbol
_atom_site_label
_atom_site_fract_x
_atom_site_fract_y
_atom_site_fract_z
_atom_site_U_iso_or_equiv
_atom_site_adp_type
_atom_site_calc_flag
_atom_site_refinement_flags
_atom_site_occupancy
_atom_site_symmetry_multiplicity
_atom_site_disorder_assembly
_atom_site_disorder_group
Cl Cl1 0.15030(6) 0.26017(7) 0.03941(3) 0.05392(19) Uani d . 1 1 . .
N N1 0.5232(2) 0.25483(17) 0.08796(8) 0.0387(3) Uani d . 1 1 . .
N N2 0.4612(3) 0.24646(19) -0.03563(9) 0.0527(4) Uani d . 1 1 . .
N N3 0.6525(3) 0.2414(2) -0.01533(10) 0.0558(4) Uani d . 1 1 . .
N N4 0.6930(2) 0.24610(19) 0.05813(10) 0.0504(4) Uani d . 1 1 . .
C C1 0.3852(3) 0.2547(2) 0.02910(10) 0.0416(4) Uani d . 1 1 . .
C C2 0.5109(2) 0.2662(2) 0.16905(9) 0.0417(4) Uani d . 1 1 . .
C C3 0.4356(2) 0.4431(3) 0.19789(9) 0.0505(4) Uani d . 1 1 . .
H H3 0.3949 0.5534 0.1659 0.061 Uiso calc R 1 1 . .
C C4 0.4216(3) 0.4538(4) 0.27567(10) 0.0646(6) Uani d . 1 1 . .
H H4 0.3699 0.5716 0.2963 0.078 Uiso calc R 1 1 . .
C C5 0.4836(3) 0.2919(4) 0.32218(11) 0.0709(7) Uani d . 1 1 . .
H H5 0.4740 0.3003 0.3744 0.085 Uiso calc R 1 1 . .
C C6 0.5600(3) 0.1167(4) 0.29252(11) 0.0725(6) Uani d . 1 1 . .
H H6 0.6029 0.0080 0.3249 0.087 Uiso calc R 1 1 . .
C C7 0.5737(2) 0.1004(3) 0.21435(10) 0.0570(5) Uani d . 1 1 . .
H H7 0.6235 -0.0183 0.1936 0.068 Uiso calc R 1 1 . .

loop_
_atom_site_aniso_label
_atom_site_aniso_U_11
_atom_site_aniso_U_22
_atom_site_aniso_U_33
_atom_site_aniso_U_12
_atom_site_aniso_U_13
_atom_site_aniso_U_23
Cl1 0.0445(3) 0.0682(3) 0.0478(3) -0.00030(19) -0.0010(2) 0.00150(18)
N1 0.0380(7) 0.0418(7) 0.0376(7) 0.0000(5) 0.0103(6) -0.0016(5)
N2 0.0734(11) 0.0471(9) 0.0396(8) -0.0045(7) 0.0160(8) -0.0009(6)
N3 0.0706(11) 0.0479(9) 0.0542(10) -0.0037(7) 0.0309(8) -0.0039(6)
N4 0.0477(8) 0.0495(8) 0.0577(10) -0.0012(6) 0.0218(7) -0.0035(6)
C1 0.0509(10) 0.0367(8) 0.0380(9) -0.0018(6) 0.0083(8) 0.0009(6)
C2 0.0345(8) 0.0559(10) 0.0350(8) -0.0008(7) 0.0052(7) 0.0007(6)
C3 0.0512(10) 0.0596(11) 0.0411(9) 0.0060(8) 0.0069(7) -0.0032(8)
C4 0.0580(12) 0.0918(15) 0.0448(10) 0.0055(10) 0.0089(9) -0.0151(10)
C5 0.0493(11) 0.128(2) 0.0349(10) -0.0011(12) 0.0031(8) 0.0015(11)
C6 0.0518(12) 0.1107(18) 0.0532(11) 0.0097(12) -0.0020(9) 0.0329(12)
C7 0.0463(10) 0.0684(12) 0.0567(11) 0.0117(8) 0.0077(8) 0.0134(9)

loop_
_atom_type_symbol
_atom_type_description
_atom_type_scat_dispersion_real
_atom_type_scat_dispersion_imag
_atom_type_scat_source
C C 0.0033 0.0016 'International Tables Vol C Tables 4.2.6.8 and 6.1.1.4'
H H 0.0000 0.0000 'International Tables Vol C Tables 4.2.6.8 and 6.1.1.4'
N N 0.0061 0.0033 'International Tables Vol C Tables 4.2.6.8 and 6.1.1.4'
Cl Cl 0.1484 0.1585 'International Tables Vol C Tables 4.2.6.8 and 6.1.1.4'

loop_
_geom_angle_atom_site_label_1
_geom_angle_atom_site_label_2
_geom_angle_atom_site_label_3
_geom_angle_site_symmetry_1
_geom_angle_site_symmetry_3
_geom_angle
_geom_angle_publ_flag
C1 N1 N4 . . 107.28(15) ?
C1 N1 C2 . . 130.44(14) ?
N4 N1 C2 . . 122.27(14) ?
C1 N2 N3 . . 105.02(16) ?
N4 N3 N2 . . 111.63(15) ?
N3 N4 N1 . . 106.14(16) ?
N2 C1 N1 . . 109.93(17) ?
N2 C1 Cl1 . . 126.31(16) ?
N1 C1 Cl1 . . 123.75(14) ?
C3 C2 C7 . . 122.63(16) ?
C3 C2 N1 . . 118.32(14) ?
C7 C2 N1 . . 119.05(14) ?
C2 C3 C4 . . 118.51(17) ?
C2 C3 H3 . . 120.7 ?
C4 C3 H3 . . 120.7 ?
C5 C4 C3 . . 120.20(19) ?
C5 C4 H4 . . 119.9 ?
C3 C4 H4 . . 119.9 ?
C4 C5 C6 . . 120.57(18) ?
C4 C5 H5 . . 119.7 ?
C6 C5 H5 . . 119.7 ?
C5 C6 C7 . . 120.52(18) ?
C5 C6 H6 . . 119.7 ?
C7 C6 H6 . . 119.7 ?
C2 C7 C6 . . 117.56(18) ?
C2 C7 H7 . . 121.2 ?
C6 C7 H7 . . 121.2 ?

loop_
_geom_bond_atom_site_label_1
_geom_bond_atom_site_label_2
_geom_bond_site_symmetry_2
_geom_bond_distance
_geom_bond_publ_flag
Cl1 C1 . 1.6841(18) ?
N1 C1 . 1.341(2) ?
N1 N4 . 1.357(2) ?
N1 C2 . 1.439(2) ?
N2 C1 . 1.309(2) ?
N2 N3 . 1.357(3) ?
N3 N4 . 1.293(2) ?
C2 C3 . 1.373(2) ?
C2 C7 . 1.373(2) ?
C3 C4 . 1.383(2) ?
C3 H3 . 0.9300 ?
C4 C5 . 1.364(3) ?
C4 H4 . 0.9300 ?
C5 C6 . 1.373(3) ?
C5 H5 . 0.9300 ?
C6 C7 . 1.392(3) ?
C6 H6 . 0.9300 ?
C7 H7 . 0.9300 ?

loop_
_geom_torsion_atom_site_label_1
_geom_torsion_atom_site_label_2
_geom_torsion_atom_site_label_3
_geom_torsion_atom_site_label_4
_geom_torsion_site_symmetry_1
_geom_torsion_site_symmetry_2
_geom_torsion_site_symmetry_3
_geom_torsion_site_symmetry_4
_geom_torsion
_geom_torsion_publ_flag
C1 N2 N3 N4 . . . . 0.03(16) ?
N2 N3 N4 N1 . . . . -0.05(16) ?
C1 N1 N4 N3 . . . . 0.04(15) ?
C2 N1 N4 N3 . . . . -178.79(12) ?
N3 N2 C1 N1 . . . . -0.01(15) ?
N3 N2 C1 Cl1 . . . . -178.96(11) ?
N4 N1 C1 N2 . . . . -0.02(16) ?
C2 N1 C1 N2 . . . . 178.68(13) ?
N4 N1 C1 Cl1 . . . . 178.96(10) ?
C2 N1 C1 Cl1 . . . . -2.3(2) ?
C1 N1 C2 C3 . . . . -63.5(2) ?
N4 N1 C2 C3 . . . . 115.00(16) ?
C1 N1 C2 C7 . . . . 116.21(18) ?
N4 N1 C2 C7 . . . . -65.26(19) ?
C7 C2 C3 C4 . . . . -0.4(3) ?
N1 C2 C3 C4 . . . . 179.32(15) ?
C2 C3 C4 C5 . . . . 0.7(3) ?
C3 C4 C5 C6 . . . . -0.1(3) ?
C4 C5 C6 C7 . . . . -0.7(3) ?
C3 C2 C7 C6 . . . . -0.4(3) ?
N1 C2 C7 C6 . . . . 179.91(16) ?
C5 C6 C7 C2 . . . . 0.9(3) ?

loop_
_cod_related_entry_id
_cod_related_entry_database
_cod_related_entry_code
1 ChemSpider 76019
